data_4101044
_journal_name_full 'Journal of the American Chemical Society'
_journal_paper_doi 10.1021/ja0566331
_journal_year 2006
_chemical_formula_moiety 'C18 H20 Fe N8 O2'
_chemical_formula_sum 'C18 H20 Fe N8 O2'
_chemical_formula_weight 436.27
_chemical_name_common 1,1'-bis(1,5-dimethyl-6-oxoverdazyl)ferrocene
_space_group_IT_number 2
_space_group_name_Hall '-P 1'
_space_group_name_H-M_alt 'P -1'
_symmetry_cell_setting triclinic
_symmetry_space_group_name_Hall '-P 1'
_symmetry_space_group_name_H-M 'P -1'
_cell_angle_alpha 70.5166(12)
_cell_angle_beta 89.5578(12)
_cell_angle_gamma 72.0020(12)
_cell_formula_units_Z 2
_cell_length_a 7.1485(5)
_cell_length_b 10.4318(7)
_cell_length_c 13.3666(9)
_cell_measurement_temperature 193(2)
_cell_volume 888.65(10)
_diffrn_ambient_temperature 193(2)
_exptl_crystal_density_diffrn 1.630
_cod_depositor_comments
;
The following automatic conversions were performed:
'_symmetry_cell_setting' value 'Triclinic' changed to 'triclinic'
according to '/home/saulius/struct/CIF-dictionaries/cif_core.dic'
dictionary named 'cif_core.dic' version 2.4.1 from 2010-06-29.

Automatic conversion script
Id: cif_fix_enum 1527 2010-12-29 10:47:43Z saulius 
;
_cod_database_code 4101044

loop_
_symmetry_equiv_pos_as_xyz
'x, y, z'
'-x, -y, -z'

loop_
_atom_site_label
_atom_site_type_symbol
_atom_site_fract_x
_atom_site_fract_y
_atom_site_fract_z
_atom_site_U_iso_or_equiv
_atom_site_adp_type
_atom_site_occupancy
_atom_site_symmetry_multiplicity
_atom_site_calc_flag
_atom_site_refinement_flags
_atom_site_disorder_assembly
_atom_site_disorder_group
Fe Fe -0.01411(4) 0.47834(3) 0.29867(3) 0.01633(11) Uani 1 1 d . . .
O10 O 0.8069(3) 0.01011(18) 0.19277(14) 0.0306(4) Uani 1 1 d . . .
O20 O 0.3952(3) -0.11186(19) 0.15560(15) 0.0363(5) Uani 1 1 d . . .
N11 N 0.4357(3) 0.3401(2) 0.16233(16) 0.0219(4) Uani 1 1 d . . .
N12 N 0.5661(3) 0.2289(2) 0.13952(15) 0.0217(4) Uani 1 1 d . . .
N13 N 0.6296(3) 0.0849(2) 0.31754(16) 0.0222(4) Uani 1 1 d . . .
N14 N 0.5009(3) 0.1914(2) 0.34689(16) 0.0213(4) Uani 1 1 d . . .
N21 N 0.0796(3) 0.2349(2) 0.13062(16) 0.0236(4) Uani 1 1 d . . .
N22 N 0.2046(3) 0.1226(2) 0.10665(16) 0.0239(5) Uani 1 1 d . . .
N23 N 0.2763(3) -0.0205(2) 0.28470(16) 0.0227(4) Uani 1 1 d . . .
N24 N 0.1496(3) 0.0862(2) 0.31477(16) 0.0216(4) Uani 1 1 d . . .
C10 C 0.2825(3) 0.4342(2) 0.29202(18) 0.0178(5) Uani 1 1 d . . .
C11 C 0.1786(3) 0.5725(3) 0.21635(19) 0.0222(5) Uani 1 1 d . . .
H11 H 0.1835 0.6033 0.1373 0.027 Uiso 1 1 calc R . .
C12 C 0.0662(3) 0.6589(3) 0.27280(19) 0.0229(5) Uani 1 1 d . . .
H12 H -0.0228 0.7607 0.2403 0.027 Uiso 1 1 calc R . .
C13 C 0.0993(3) 0.5746(3) 0.38277(19) 0.0220(5) Uani 1 1 d . . .
H13 H 0.0376 0.6069 0.4414 0.026 Uiso 1 1 calc R . .
C14 C 0.2337(3) 0.4351(3) 0.39576(18) 0.0193(5) Uani 1 1 d . . .
H14 H 0.2842 0.3531 0.4647 0.023 Uiso 1 1 calc R . .
C15 C 0.4139(3) 0.3132(2) 0.26556(18) 0.0181(5) Uani 1 1 d . . .
C16 C 0.6781(3) 0.1014(3) 0.21509(19) 0.0217(5) Uani 1 1 d . . .
C17 C 0.6143(4) 0.2651(3) 0.0295(2) 0.0305(6) Uani 1 1 d . . .
H17A H 0.5088 0.3499 -0.0163 0.037 Uiso 1 1 calc R . .
H17B H 0.6272 0.1839 0.0056 0.037 Uiso 1 1 calc R . .
H17C H 0.7395 0.2857 0.0253 0.037 Uiso 1 1 calc R . .
C18 C 0.7506(4) -0.0392(3) 0.4056(2) 0.0293(6) Uani 1 1 d . . .
H18A H 0.7959 -0.1227 0.3826 0.035 Uiso 1 1 calc R . .
H18B H 0.6720 -0.0598 0.4658 0.035 Uiso 1 1 calc R . .
H18C H 0.8653 -0.0186 0.4278 0.035 Uiso 1 1 calc R . .
C20 C -0.0833(3) 0.3233(3) 0.26082(19) 0.0200(5) Uani 1 1 d . . .
C21 C -0.1896(3) 0.4625(3) 0.1862(2) 0.0232(5) Uani 1 1 d . . .
H21 H -0.1820 0.4965 0.1074 0.028 Uiso 1 1 calc R . .
C22 C -0.3085(3) 0.5441(3) 0.2443(2) 0.0255(5) Uani 1 1 d . . .
H22 H -0.3980 0.6460 0.2134 0.031 Uiso 1 1 calc R . .
C23 C -0.2751(3) 0.4562(3) 0.3538(2) 0.0233(5) Uani 1 1 d . . .
H23 H -0.3373 0.4856 0.4134 0.028 Uiso 1 1 calc R . .
C24 C -0.1354(3) 0.3199(3) 0.3645(2) 0.0212(5) Uani 1 1 d . . .
H24 H -0.0838 0.2365 0.4326 0.025 Uiso 1 1 calc R . .
C25 C 0.0599(3) 0.2067(2) 0.23400(18) 0.0195(5) Uani 1 1 d . . .
C26 C 0.2984(4) -0.0113(3) 0.18014(19) 0.0235(5) Uani 1 1 d . . .
C27 C 0.2032(4) 0.1425(3) -0.0066(2) 0.0326(6) Uani 1 1 d . . .
H27A H 0.1126 0.0984 -0.0256 0.039 Uiso 1 1 calc R . .
H27B H 0.3369 0.0971 -0.0218 0.039 Uiso 1 1 calc R . .
H27C H 0.1592 0.2455 -0.0487 0.039 Uiso 1 1 calc R . .
C28 C 0.3596(4) -0.1592(3) 0.3695(2) 0.0292(6) Uani 1 1 d . . .
H28A H 0.2718 -0.2165 0.3745 0.035 Uiso 1 1 calc R . .
H28B H 0.3731 -0.1445 0.4374 0.035 Uiso 1 1 calc R . .
H28C H 0.4899 -0.2099 0.3536 0.035 Uiso 1 1 calc R . .

loop_
_atom_site_aniso_label
_atom_site_aniso_U_11
_atom_site_aniso_U_22
_atom_site_aniso_U_33
_atom_site_aniso_U_23
_atom_site_aniso_U_13
_atom_site_aniso_U_12
Fe 0.01572(17) 0.01592(18) 0.01709(18) -0.00752(13) 0.00176(12) -0.00284(12)
O10 0.0330(10) 0.0237(10) 0.0303(10) -0.0132(8) 0.0066(8) 0.0014(8)
O20 0.0472(12) 0.0247(10) 0.0304(10) -0.0152(8) 0.0061(9) 0.0034(8)
N11 0.0203(10) 0.0204(10) 0.0218(10) -0.0078(9) 0.0028(8) -0.0017(8)
N12 0.0217(10) 0.0233(11) 0.0184(10) -0.0094(9) 0.0048(8) -0.0029(8)
N13 0.0230(10) 0.0174(10) 0.0221(10) -0.0064(8) 0.0037(8) -0.0016(8)
N14 0.0200(10) 0.0191(10) 0.0223(10) -0.0079(9) 0.0031(8) -0.0024(8)
N21 0.0256(10) 0.0191(10) 0.0221(10) -0.0087(9) 0.0024(8) -0.0003(8)
N22 0.0296(11) 0.0195(11) 0.0187(10) -0.0090(9) 0.0020(8) -0.0002(9)
N23 0.0281(11) 0.0165(10) 0.0202(10) -0.0065(8) 0.0011(8) -0.0025(8)
N24 0.0232(10) 0.0188(10) 0.0227(10) -0.0101(9) 0.0036(8) -0.0036(8)
C10 0.0143(10) 0.0194(12) 0.0210(12) -0.0080(10) 0.0034(9) -0.0062(9)
C11 0.0252(12) 0.0191(12) 0.0208(12) -0.0047(10) 0.0054(10) -0.0074(10)
C12 0.0254(12) 0.0173(12) 0.0275(13) -0.0095(10) 0.0035(10) -0.0072(10)
C13 0.0240(12) 0.0221(12) 0.0248(12) -0.0136(10) 0.0038(10) -0.0085(10)
C14 0.0176(11) 0.0237(12) 0.0184(11) -0.0092(10) 0.0007(9) -0.0074(9)
C15 0.0165(11) 0.0198(12) 0.0183(11) -0.0063(9) 0.0021(9) -0.0067(9)
C16 0.0207(11) 0.0202(12) 0.0242(13) -0.0094(10) 0.0023(10) -0.0050(10)
C17 0.0308(14) 0.0358(15) 0.0197(13) -0.0101(11) 0.0050(10) -0.0031(11)
C18 0.0295(13) 0.0209(13) 0.0273(14) -0.0020(11) 0.0016(11) -0.0014(10)
C20 0.0175(11) 0.0210(12) 0.0243(12) -0.0113(10) 0.0014(9) -0.0064(9)
C21 0.0204(12) 0.0246(13) 0.0239(13) -0.0110(11) -0.0037(10) -0.0034(10)
C22 0.0156(11) 0.0252(13) 0.0357(14) -0.0166(12) -0.0039(10) 0.0000(9)
C23 0.0152(11) 0.0288(13) 0.0317(14) -0.0177(11) 0.0060(10) -0.0075(10)
C24 0.0195(11) 0.0222(12) 0.0257(13) -0.0104(10) 0.0060(10) -0.0095(10)
C25 0.0184(11) 0.0207(12) 0.0215(12) -0.0095(10) 0.0018(9) -0.0066(9)
C26 0.0253(12) 0.0209(12) 0.0248(13) -0.0106(11) 0.0018(10) -0.0053(10)
C27 0.0408(15) 0.0308(15) 0.0211(13) -0.0114(12) 0.0030(11) -0.0020(12)
C28 0.0387(15) 0.0192(13) 0.0248(13) -0.0058(11) -0.0022(11) -0.0042(11)

loop_
_geom_bond_atom_site_label_1
_geom_bond_atom_site_label_2
_geom_bond_distance
_geom_bond_site_symmetry_2
_geom_bond_publ_flag
Fe C10 2.034(2) . ?
Fe C20 2.039(2) . ?
Fe C24 2.040(2) . ?
Fe C11 2.041(2) . ?
Fe C14 2.044(2) . ?
Fe C21 2.045(2) . ?
Fe C13 2.050(2) . ?
Fe C23 2.052(2) . ?
Fe C22 2.056(2) . ?
Fe C12 2.056(2) . ?
O10 C16 1.220(3) . ?
O20 C26 1.210(3) . ?
N11 C15 1.331(3) . ?
N11 N12 1.367(3) . ?
N12 C16 1.374(3) . ?
N12 C17 1.458(3) . ?
N13 N14 1.375(3) . ?
N13 C16 1.377(3) . ?
N13 C18 1.455(3) . ?
N14 C15 1.335(3) . ?
N21 C25 1.329(3) . ?
N21 N22 1.369(3) . ?
N22 C26 1.372(3) . ?
N22 C27 1.458(3) . ?
N23 N24 1.375(3) . ?
N23 C26 1.380(3) . ?
N23 C28 1.455(3) . ?
N24 C25 1.328(3) . ?
C10 C11 1.425(3) . ?
C10 C14 1.429(3) . ?
C10 C15 1.470(3) . ?
C11 C12 1.423(3) . ?
C12 C13 1.416(3) . ?
C13 C14 1.429(3) . ?
C20 C24 1.424(3) . ?
C20 C21 1.430(3) . ?
C20 C25 1.474(3) . ?
C21 C22 1.426(3) . ?
C22 C23 1.420(4) . ?
C23 C24 1.425(3) . ?
